data_1100879
loop_
_publ_author_name
'Osintseva, Svetlana V.'
'Dolgushin, Fedor M.'
'Shtel'tser, Nikolay A.'
'Petrovskii, Pavel V.'
'Kreindlin, Arkadii Z.'
'Rybin, Leonid V.'
'Antipin, Mikhail Yu.'

_publ_section_title
;
 Reaction of Ru <sub>3</sub> (CO) <sub>12</sub> with Dibenzylideneacetone
;
_journal_issue 10
_journal_name_full Organometallics
_journal_page_first 2279
_journal_page_last 2288
_journal_paper_doi 10.1021/om0489958
_journal_volume 24
_journal_year 2005
_chemical_formula_sum 'C75 H56 O11 Ru3'
_chemical_formula_weight 1436.41
_space_group_IT_number 2
_symmetry_cell_setting triclinic
_symmetry_space_group_name_Hall '-P 1'
_symmetry_space_group_name_H-M 'P -1'
_atom_sites_solution_hydrogens geom
_atom_sites_solution_primary direct
_atom_sites_solution_secondary difmap
_cell_angle_alpha 88.432(3)
_cell_angle_beta 83.478(3)
_cell_angle_gamma 73.940(4)
_cell_formula_units_Z 2
_cell_length_a 10.6747(13)
_cell_length_b 12.9415(16)
_cell_length_c 23.694(3)
_cell_measurement_reflns_used 877
_cell_measurement_temperature 110(2)
_cell_measurement_theta_max 22.5
_cell_measurement_theta_min 2.2
_cell_volume 3125.1(7)
_diffrn_ambient_temperature 110(2)
_diffrn_detector_area_resol_mean ?
_diffrn_measurement_device_type 'Bruker SMART 1000 CCD area detector'
_diffrn_measurement_method 'phi and omega scans'
_diffrn_radiation_monochromator graphite
_diffrn_radiation_source 'normal-focus sealed tube'
_diffrn_radiation_type MoK\a
_diffrn_radiation_wavelength 0.71073
_diffrn_reflns_av_R_equivalents 0.0532
_diffrn_reflns_av_sigmaI/netI 0.1542
_diffrn_reflns_limit_h_max 14
_diffrn_reflns_limit_h_min -14
_diffrn_reflns_limit_k_max 17
_diffrn_reflns_limit_k_min -17
_diffrn_reflns_limit_l_max 31
_diffrn_reflns_limit_l_min -31
_diffrn_reflns_number 30794
_diffrn_reflns_theta_max 28.02
_diffrn_reflns_theta_min 1.85
_diffrn_standards_decay_% ?
_diffrn_standards_interval_count ?
_diffrn_standards_interval_time ?
_diffrn_standards_number ?
_exptl_absorpt_coefficient_mu 0.779
_exptl_absorpt_correction_T_max ?
_exptl_absorpt_correction_T_min ?
_exptl_absorpt_correction_type none
_exptl_absorpt_process_details ?
_exptl_crystal_colour red
_exptl_crystal_density_diffrn 1.526
_exptl_crystal_density_meas ?
_exptl_crystal_density_method 'not measured'
_exptl_crystal_description prism
_exptl_crystal_F_000 1452
_exptl_crystal_size_max 0.3
_exptl_crystal_size_mid 0.2
_exptl_crystal_size_min 0.1
_refine_ls_extinction_coef ?
_refine_ls_extinction_method none
_refine_ls_goodness_of_fit_ref 0.946
_refine_ls_hydrogen_treatment constr
_refine_ls_matrix_type full
_refine_ls_number_parameters 802
_refine_ls_number_reflns 14876
_refine_ls_number_restraints 0
_refine_ls_restrained_S_all 0.946
_refine_ls_R_factor_all 0.1234
_refine_ls_R_factor_gt 0.0597
_refine_ls_shift/su_max 0.001
_refine_ls_shift/su_mean 0.000
_refine_ls_structure_factor_coef Fsqd
_refine_ls_weighting_details 'calc w=1/[\s^2^(Fo^2^)+(0.0300P)^2^+0.3000P] where P=(Fo^2^+2Fc^2^)/3'
_refine_ls_weighting_scheme calc
_refine_ls_wR_factor_gt 0.1071
_refine_ls_wR_factor_ref 0.1187
_reflns_number_gt 7052
_reflns_number_total 14876
_reflns_threshold_expression I>2\s(I)
_cod_depositor_comments
;
The following automatic conversions were performed:
'_symmetry_cell_setting' value 'Triclinic' changed to 'triclinic'
according to '/home/saulius/struct/CIF-dictionaries/cif_core.dic'
dictionary named 'cif_core.dic' version 2.4.1 from 2010-06-29.

Automatic conversion script
Id: cif_fix_enum 1527 2010-12-29 10:47:43Z saulius 
;
_cod_database_code 1100879

loop_
_symmetry_equiv_pos_as_xyz
'x, y, z'
'-x, -y, -z'

loop_
_atom_site_label
_atom_site_type_symbol
_atom_site_fract_x
_atom_site_fract_y
_atom_site_fract_z
_atom_site_U_iso_or_equiv
_atom_site_adp_type
_atom_site_occupancy
_atom_site_symmetry_multiplicity
_atom_site_calc_flag
_atom_site_refinement_flags
_atom_site_disorder_assembly
_atom_site_disorder_group
Ru1 Ru 0.25168(4) 0.79697(3) 0.215451(18) 0.02721(12) Uani 1 1 d . . .
Ru2 Ru 0.14058(4) 0.57948(4) 0.214613(19) 0.02847(13) Uani 1 1 d . . .
Ru3 Ru 0.01847(5) 0.65187(4) 0.394347(19) 0.03398(14) Uani 1 1 d . . .
O1 O 0.0249(4) 0.9876(3) 0.19735(16) 0.0394(10) Uani 1 1 d . . .
O2 O 0.4135(4) 0.9030(3) 0.13546(17) 0.0465(11) Uani 1 1 d . . .
O3 O 0.3974(4) 0.4160(3) 0.22509(17) 0.0445(11) Uani 1 1 d . . .
O4 O 0.0175(4) 0.4315(3) 0.28686(16) 0.0451(11) Uani 1 1 d . . .
O5 O -0.1195(5) 0.7647(4) 0.50565(19) 0.0732(16) Uani 1 1 d . . .
O6 O -0.2173(4) 0.6940(4) 0.3264(2) 0.0585(13) Uani 1 1 d . . .
O7 O 0.0021(5) 0.4237(3) 0.42430(19) 0.0604(14) Uani 1 1 d . . .
O8 O 0.4063(3) 0.6669(3) 0.23464(15) 0.0309(9) Uani 1 1 d . . .
O9 O 0.0290(3) 0.7510(3) 0.11977(15) 0.0298(9) Uani 1 1 d . . .
O10 O 0.2202(3) 0.6780(3) 0.16100(14) 0.0266(9) Uani 1 1 d . . .
O11 O 0.1333(3) 0.7170(3) 0.26986(14) 0.0262(9) Uani 1 1 d . . .
C1 C 0.1088(6) 0.9142(4) 0.2049(2) 0.0287(13) Uani 1 1 d . . .
C2 C 0.3512(5) 0.8613(4) 0.1650(2) 0.0303(14) Uani 1 1 d . . .
C3 C 0.2993(6) 0.4819(4) 0.2226(2) 0.0320(14) Uani 1 1 d . . .
C4 C 0.0629(5) 0.4913(4) 0.2607(2) 0.0314(14) Uani 1 1 d . . .
C5 C -0.0675(7) 0.7188(5) 0.4648(3) 0.0489(18) Uani 1 1 d . . .
C6 C -0.1284(7) 0.6768(5) 0.3526(3) 0.0420(16) Uani 1 1 d . . .
C7 C 0.0081(6) 0.5090(5) 0.4132(2) 0.0410(16) Uani 1 1 d . . .
C8 C 0.4535(5) 0.6827(4) 0.2792(2) 0.0279(13) Uani 1 1 d . . .
C9 C 0.4113(5) 0.7876(4) 0.3042(2) 0.0346(14) Uani 1 1 d . . .
H9A H 0.4486 0.8046 0.3360 0.042 Uiso 1 1 calc R . .
C10 C 0.3151(5) 0.8623(4) 0.2803(2) 0.0287(13) Uani 1 1 d . . .
C11 C 0.2734(5) 0.9733(4) 0.3029(2) 0.0311(14) Uani 1 1 d . . .
C12 C 0.2375(5) 1.0618(4) 0.2675(2) 0.0362(15) Uani 1 1 d . . .
H12A H 0.2369 1.0511 0.2280 0.043 Uiso 1 1 calc R . .
C13 C 0.2026(6) 1.1652(5) 0.2892(3) 0.0474(17) Uani 1 1 d . . .
H13A H 0.1784 1.2245 0.2643 0.057 Uiso 1 1 calc R . .
C14 C 0.2023(6) 1.1835(5) 0.3462(3) 0.0487(18) Uani 1 1 d . . .
H14A H 0.1805 1.2546 0.3609 0.058 Uiso 1 1 calc R . .
C15 C 0.2351(7) 1.0947(6) 0.3818(3) 0.059(2) Uani 1 1 d . . .
H15A H 0.2327 1.1054 0.4214 0.071 Uiso 1 1 calc R . .
C16 C 0.2705(6) 0.9927(5) 0.3605(3) 0.0411(16) Uani 1 1 d . . .
H16A H 0.2936 0.9336 0.3856 0.049 Uiso 1 1 calc R . .
C17 C 0.5496(5) 0.5939(4) 0.3032(2) 0.0354(14) Uani 1 1 d . . .
H17A H 0.5710 0.5997 0.3406 0.042 Uiso 1 1 calc R . .
C18 C 0.6082(5) 0.5039(5) 0.2724(2) 0.0361(15) Uani 1 1 d . . .
H18A H 0.5882 0.5043 0.2343 0.043 Uiso 1 1 calc R . .
C19 C 0.6987(6) 0.4060(5) 0.2912(3) 0.0400(15) Uani 1 1 d . . .
C20 C 0.7123(7) 0.3822(5) 0.3473(3) 0.072(2) Uani 1 1 d . . .
H20A H 0.6642 0.4329 0.3756 0.086 Uiso 1 1 calc R . .
C21 C 0.7944(7) 0.2863(6) 0.3637(3) 0.076(2) Uani 1 1 d . . .
H21A H 0.8003 0.2704 0.4029 0.091 Uiso 1 1 calc R . .
C22 C 0.8671(7) 0.2142(5) 0.3231(3) 0.0551(19) Uani 1 1 d . . .
H22A H 0.9251 0.1487 0.3341 0.066 Uiso 1 1 calc R . .
C23 C 0.8564(7) 0.2362(5) 0.2677(3) 0.062(2) Uani 1 1 d . . .
H23A H 0.9072 0.1866 0.2395 0.074 Uiso 1 1 calc R . .
C24 C 0.7701(6) 0.3327(5) 0.2518(3) 0.0521(18) Uani 1 1 d . . .
H24A H 0.7614 0.3469 0.2127 0.062 Uiso 1 1 calc R . .
C25 C -0.0494(5) 0.7041(4) 0.1556(2) 0.0292(13) Uani 1 1 d . . .
C26 C -0.0252(5) 0.5948(4) 0.1598(2) 0.0289(13) Uani 1 1 d . . .
H26A H -0.0991 0.5638 0.1738 0.035 Uiso 1 1 calc R . .
C27 C 0.0994(5) 0.5233(4) 0.1376(2) 0.0314(14) Uani 1 1 d . . .
C28 C 0.1124(6) 0.4060(5) 0.1298(2) 0.0360(15) Uani 1 1 d . . .
C29 C 0.2344(6) 0.3307(5) 0.1279(3) 0.0473(17) Uani 1 1 d . . .
H29A H 0.3107 0.3545 0.1289 0.057 Uiso 1 1 calc R . .
C30 C 0.2463(8) 0.2221(5) 0.1247(3) 0.0558(19) Uani 1 1 d . . .
H30A H 0.3299 0.1716 0.1250 0.067 Uiso 1 1 calc R . .
C31 C 0.1389(8) 0.1878(5) 0.1210(3) 0.056(2) Uani 1 1 d . . .
H31A H 0.1476 0.1130 0.1186 0.067 Uiso 1 1 calc R . .
C32 C 0.0164(8) 0.2603(6) 0.1208(3) 0.058(2) Uani 1 1 d . . .
H32A H -0.0587 0.2358 0.1180 0.070 Uiso 1 1 calc R . .
C33 C 0.0052(6) 0.3687(5) 0.1248(2) 0.0433(16) Uani 1 1 d . . .
H33A H -0.0786 0.4188 0.1242 0.052 Uiso 1 1 calc R . .
C34 C -0.1621(5) 0.7820(4) 0.1845(2) 0.0306(14) Uani 1 1 d . . .
H34A H -0.2181 0.7577 0.2126 0.037 Uiso 1 1 calc R . .
C35 C -0.1892(5) 0.8870(5) 0.1725(2) 0.0363(15) Uani 1 1 d . . .
H35A H -0.1351 0.9058 0.1415 0.044 Uiso 1 1 calc R . .
C36 C -0.2898(6) 0.9766(5) 0.2002(3) 0.0377(15) Uani 1 1 d . . .
C37 C -0.3120(6) 1.0781(5) 0.1761(3) 0.060(2) Uani 1 1 d . . .
H37A H -0.2633 1.0869 0.1411 0.072 Uiso 1 1 calc R . .
C38 C -0.4021(7) 1.1664(5) 0.2014(3) 0.065(2) Uani 1 1 d . . .
H38A H -0.4189 1.2343 0.1832 0.079 Uiso 1 1 calc R . .
C39 C -0.4673(6) 1.1549(5) 0.2534(3) 0.058(2) Uani 1 1 d . . .
H39A H -0.5273 1.2161 0.2718 0.069 Uiso 1 1 calc R . .
C40 C -0.4473(6) 1.0563(5) 0.2792(3) 0.0515(18) Uani 1 1 d . . .
H40A H -0.4939 1.0493 0.3151 0.062 Uiso 1 1 calc R . .
C41 C -0.3595(6) 0.9676(5) 0.2529(3) 0.0450(17) Uani 1 1 d . . .
H41A H -0.3460 0.8994 0.2708 0.054 Uiso 1 1 calc R . .
C42 C 0.1656(5) 0.6877(4) 0.1096(2) 0.0302(13) Uani 1 1 d . . .
C43 C 0.1720(5) 0.5751(4) 0.0895(2) 0.0295(13) Uani 1 1 d . . .
H43A H 0.2663 0.5325 0.0855 0.035 Uiso 1 1 calc R . .
C44 C 0.1208(6) 0.5734(5) 0.0315(2) 0.0384(15) Uani 1 1 d . . .
H44A H 0.0567 0.5304 0.0349 0.046 Uiso 1 1 calc R . .
H44B H 0.0736 0.6478 0.0217 0.046 Uiso 1 1 calc R . .
C45 C 0.2256(6) 0.5279(5) -0.0166(2) 0.0344(14) Uani 1 1 d . . .
C46 C 0.2663(7) 0.4197(5) -0.0276(3) 0.0530(18) Uani 1 1 d . . .
H46A H 0.2274 0.3731 -0.0046 0.064 Uiso 1 1 calc R . .
C47 C 0.3626(7) 0.3767(6) -0.0713(3) 0.065(2) Uani 1 1 d . . .
H47A H 0.3865 0.3016 -0.0788 0.077 Uiso 1 1 calc R . .
C48 C 0.4241(7) 0.4414(6) -0.1038(3) 0.059(2) Uani 1 1 d . . .
H48A H 0.4925 0.4118 -0.1329 0.071 Uiso 1 1 calc R . .
C49 C 0.3849(7) 0.5493(6) -0.0933(3) 0.057(2) Uani 1 1 d . . .
H49A H 0.4256 0.5954 -0.1158 0.068 Uiso 1 1 calc R . .
C50 C 0.2867(6) 0.5926(5) -0.0504(2) 0.0465(17) Uani 1 1 d . . .
H50A H 0.2607 0.6681 -0.0440 0.056 Uiso 1 1 calc R . .
C51 C 0.2309(5) 0.7537(4) 0.0683(2) 0.0297(13) Uani 1 1 d . . .
H51A H 0.3205 0.7236 0.0546 0.036 Uiso 1 1 calc R . .
C52 C 0.1716(6) 0.8498(5) 0.0504(2) 0.0347(14) Uani 1 1 d . . .
H52A H 0.0806 0.8764 0.0626 0.042 Uiso 1 1 calc R . .
C53 C 0.2319(6) 0.9207(5) 0.0133(2) 0.0361(15) Uani 1 1 d . . .
C54 C 0.3601(6) 0.8902(5) -0.0121(2) 0.0482(17) Uani 1 1 d . . .
H54A H 0.4134 0.8191 -0.0072 0.058 Uiso 1 1 calc R . .
C55 C 0.4108(7) 0.9620(6) -0.0442(3) 0.058(2) Uani 1 1 d . . .
H55A H 0.4981 0.9397 -0.0623 0.070 Uiso 1 1 calc R . .
C56 C 0.3363(7) 1.0663(6) -0.0506(3) 0.058(2) Uani 1 1 d . . .
H56A H 0.3735 1.1158 -0.0720 0.070 Uiso 1 1 calc R . .
C57 C 0.2083(6) 1.0991(5) -0.0262(3) 0.0446(16) Uani 1 1 d . . .
H57A H 0.1555 1.1703 -0.0312 0.054 Uiso 1 1 calc R . .
C58 C 0.1589(6) 1.0256(5) 0.0059(2) 0.0361(15) Uani 1 1 d . . .
H58A H 0.0713 1.0480 0.0237 0.043 Uiso 1 1 calc R . .
C59 C 0.1437(5) 0.7135(4) 0.3263(2) 0.0261(13) Uani 1 1 d . . .
C60 C 0.2183(5) 0.6204(4) 0.3520(2) 0.0273(13) Uani 1 1 d . . .
H60A H 0.2575 0.5533 0.3290 0.033 Uiso 1 1 calc R . .
C61 C 0.2238(5) 0.6179(4) 0.4119(2) 0.0337(14) Uani 1 1 d . . .
H61A H 0.2446 0.6826 0.4261 0.040 Uiso 1 1 calc R . .
C62 C 0.2918(6) 0.5173(5) 0.4403(2) 0.0426(16) Uani 1 1 d . . .
C63 C 0.3068(10) 0.5192(6) 0.4960(3) 0.122(4) Uani 1 1 d . . .
H63A H 0.2739 0.5848 0.5167 0.146 Uiso 1 1 calc R . .
C64 C 0.3694(13) 0.4266(8) 0.5233(4) 0.173(6) Uani 1 1 d . . .
H64A H 0.3790 0.4306 0.5625 0.208 Uiso 1 1 calc R . .
C65 C 0.4169(8) 0.3322(7) 0.4967(4) 0.091(3) Uani 1 1 d . . .
H65A H 0.4605 0.2696 0.5160 0.109 Uiso 1 1 calc R . .
C66 C 0.4008(7) 0.3294(5) 0.4422(3) 0.058(2) Uani 1 1 d . . .
H66A H 0.4318 0.2630 0.4222 0.070 Uiso 1 1 calc R . .
C67 C 0.3407(7) 0.4202(5) 0.4141(3) 0.059(2) Uani 1 1 d . . .
H67A H 0.3327 0.4150 0.3748 0.071 Uiso 1 1 calc R . .
C68 C 0.0691(5) 0.7987(4) 0.3636(2) 0.0322(14) Uani 1 1 d . . .
H68A H 0.1257 0.8208 0.3891 0.039 Uiso 1 1 calc R . .
C69 C -0.0314(5) 0.8958(4) 0.3427(2) 0.0318(14) Uani 1 1 d . . .
H69A H 0.0148 0.9456 0.3232 0.038 Uiso 1 1 calc R . .
H69B H -0.0796 0.8717 0.3147 0.038 Uiso 1 1 calc R . .
C70 C -0.1283(6) 0.9551(4) 0.3905(2) 0.0372(15) Uani 1 1 d . . .
C71 C -0.2576(7) 0.9519(5) 0.3969(3) 0.0540(19) Uani 1 1 d . . .
H71A H -0.2870 0.9126 0.3704 0.065 Uiso 1 1 calc R . .
C72 C -0.3451(7) 1.0054(6) 0.4417(3) 0.073(2) Uani 1 1 d . . .
H72A H -0.4340 1.0034 0.4454 0.087 Uiso 1 1 calc R . .
C73 C -0.3030(8) 1.0606(6) 0.4800(3) 0.071(2) Uani 1 1 d . . .
H73A H -0.3624 1.0965 0.5109 0.085 Uiso 1 1 calc R . .
C74 C -0.1744(8) 1.0648(5) 0.4744(3) 0.064(2) Uani 1 1 d . . .
H74A H -0.1443 1.1029 0.5012 0.077 Uiso 1 1 calc R . .
C75 C -0.0914(6) 1.0132(5) 0.4296(2) 0.0437(16) Uani 1 1 d . . .
H75A H -0.0036 1.0178 0.4254 0.052 Uiso 1 1 calc R . .

loop_
_atom_site_aniso_label
_atom_site_aniso_U_11
_atom_site_aniso_U_22
_atom_site_aniso_U_33
_atom_site_aniso_U_23
_atom_site_aniso_U_13
_atom_site_aniso_U_12
Ru1 0.0319(3) 0.0223(3) 0.0244(3) -0.0001(2) -0.0003(2) -0.0035(2)
Ru2 0.0358(3) 0.0223(3) 0.0245(3) -0.0003(2) -0.0001(2) -0.0046(2)
Ru3 0.0411(3) 0.0287(3) 0.0274(3) 0.0019(2) 0.0035(2) -0.0049(2)
O1 0.038(3) 0.026(2) 0.051(3) 0.005(2) -0.010(2) -0.002(2)
O2 0.051(3) 0.055(3) 0.038(3) 0.005(2) 0.005(2) -0.025(2)
O3 0.043(3) 0.031(3) 0.051(3) 0.002(2) -0.004(2) 0.002(2)
O4 0.063(3) 0.035(3) 0.040(3) 0.002(2) 0.002(2) -0.021(2)
O5 0.110(4) 0.050(3) 0.037(3) -0.004(2) 0.024(3) 0.003(3)
O6 0.053(3) 0.059(3) 0.070(4) 0.010(3) -0.018(3) -0.021(3)
O7 0.085(4) 0.034(3) 0.062(3) 0.008(2) 0.000(3) -0.021(3)
O8 0.036(2) 0.028(2) 0.027(2) -0.0042(18) -0.0030(18) -0.0046(18)
O9 0.028(2) 0.028(2) 0.032(2) 0.0054(18) -0.0030(18) -0.0066(18)
O10 0.037(2) 0.025(2) 0.0186(19) -0.0005(16) -0.0034(17) -0.0089(17)
O11 0.036(2) 0.021(2) 0.022(2) 0.0016(16) -0.0017(17) -0.0081(17)
C1 0.040(4) 0.028(3) 0.022(3) -0.003(3) -0.003(3) -0.016(3)
C2 0.030(3) 0.033(3) 0.028(3) -0.003(3) -0.003(3) -0.007(3)
C3 0.043(4) 0.027(3) 0.025(3) 0.000(3) 0.001(3) -0.008(3)
C4 0.040(4) 0.026(3) 0.028(3) -0.004(3) -0.008(3) -0.006(3)
C5 0.067(5) 0.041(4) 0.036(4) 0.012(3) 0.001(4) -0.013(4)
C6 0.050(4) 0.030(4) 0.045(4) -0.002(3) 0.013(3) -0.017(3)
C7 0.048(4) 0.042(4) 0.031(4) -0.003(3) -0.002(3) -0.009(3)
C8 0.032(3) 0.025(3) 0.024(3) 0.000(3) 0.001(3) -0.005(3)
C9 0.042(4) 0.031(4) 0.031(3) -0.003(3) -0.005(3) -0.009(3)
C10 0.034(3) 0.026(3) 0.024(3) -0.002(3) 0.002(3) -0.006(3)
C11 0.027(3) 0.030(3) 0.035(3) -0.001(3) -0.002(3) -0.006(3)
C12 0.038(4) 0.031(4) 0.041(4) -0.011(3) -0.004(3) -0.009(3)
C13 0.046(4) 0.021(4) 0.071(5) -0.004(3) -0.004(4) -0.003(3)
C14 0.049(4) 0.027(4) 0.066(5) -0.021(4) 0.001(4) -0.004(3)
C15 0.078(5) 0.057(5) 0.038(4) -0.016(4) 0.002(4) -0.013(4)
C16 0.051(4) 0.029(4) 0.041(4) -0.007(3) 0.005(3) -0.011(3)
C17 0.039(4) 0.036(4) 0.030(3) 0.008(3) -0.008(3) -0.006(3)
C18 0.032(3) 0.037(4) 0.037(4) 0.002(3) -0.005(3) -0.005(3)
C19 0.036(4) 0.029(4) 0.053(4) 0.004(3) -0.008(3) -0.004(3)
C20 0.095(6) 0.047(5) 0.046(5) 0.007(4) -0.003(4) 0.022(4)
C21 0.087(6) 0.056(5) 0.058(5) 0.023(4) -0.007(5) 0.021(4)
C22 0.050(5) 0.037(4) 0.074(5) 0.008(4) -0.011(4) -0.004(3)
C23 0.058(5) 0.037(4) 0.078(6) -0.017(4) 0.000(4) 0.007(4)
C24 0.064(5) 0.035(4) 0.053(4) -0.004(3) -0.022(4) 0.002(4)
C25 0.032(3) 0.031(3) 0.023(3) 0.001(3) -0.005(3) -0.006(3)
C26 0.032(3) 0.032(3) 0.025(3) -0.002(3) -0.003(3) -0.012(3)
C27 0.035(4) 0.026(3) 0.030(3) -0.004(3) -0.002(3) -0.005(3)
C28 0.050(4) 0.039(4) 0.018(3) 0.003(3) -0.001(3) -0.014(3)
C29 0.054(4) 0.034(4) 0.050(4) -0.013(3) 0.001(3) -0.008(3)
C30 0.082(6) 0.028(4) 0.045(4) -0.010(3) -0.006(4) 0.005(4)
C31 0.101(6) 0.029(4) 0.040(4) -0.005(3) -0.007(4) -0.021(4)
C32 0.074(6) 0.053(5) 0.059(5) -0.001(4) -0.007(4) -0.038(4)
C33 0.058(4) 0.033(4) 0.044(4) -0.001(3) -0.009(3) -0.018(3)
C34 0.023(3) 0.035(4) 0.032(3) 0.003(3) -0.001(3) -0.006(3)
C35 0.028(3) 0.041(4) 0.037(4) 0.005(3) 0.000(3) -0.006(3)
C36 0.034(4) 0.025(3) 0.052(4) -0.003(3) -0.010(3) -0.004(3)
C37 0.045(4) 0.041(4) 0.090(6) 0.014(4) -0.001(4) -0.008(4)
C38 0.051(5) 0.032(4) 0.099(6) 0.007(4) 0.011(4) 0.004(4)
C39 0.039(4) 0.033(4) 0.090(6) -0.010(4) 0.009(4) 0.002(3)
C40 0.037(4) 0.044(4) 0.064(5) -0.008(4) 0.005(3) 0.001(3)
C41 0.038(4) 0.035(4) 0.060(5) 0.003(3) -0.006(3) -0.006(3)
C42 0.031(3) 0.028(3) 0.029(3) 0.001(3) -0.003(3) -0.004(3)
C43 0.034(3) 0.026(3) 0.025(3) -0.004(3) -0.001(3) -0.003(3)
C44 0.046(4) 0.036(4) 0.032(3) 0.006(3) -0.005(3) -0.009(3)
C45 0.048(4) 0.038(4) 0.021(3) -0.006(3) -0.006(3) -0.015(3)
C46 0.076(5) 0.041(4) 0.039(4) -0.006(3) 0.005(4) -0.014(4)
C47 0.087(6) 0.046(5) 0.043(4) -0.002(4) 0.007(4) 0.006(4)
C48 0.062(5) 0.060(5) 0.035(4) -0.007(4) 0.006(4) 0.014(4)
C49 0.066(5) 0.077(6) 0.030(4) 0.001(4) 0.005(4) -0.027(4)
C50 0.058(5) 0.050(4) 0.033(4) -0.002(3) -0.005(3) -0.018(4)
C51 0.033(3) 0.029(3) 0.022(3) -0.004(3) 0.002(3) -0.001(3)
C52 0.034(4) 0.041(4) 0.029(3) -0.001(3) -0.004(3) -0.009(3)
C53 0.048(4) 0.033(4) 0.020(3) 0.006(3) -0.001(3) 0.000(3)
C54 0.049(4) 0.045(4) 0.041(4) 0.007(3) 0.005(3) -0.001(3)
C55 0.050(4) 0.057(5) 0.055(5) 0.019(4) 0.013(4) -0.004(4)
C56 0.065(5) 0.057(5) 0.058(5) 0.009(4) 0.006(4) -0.031(4)
C57 0.052(4) 0.039(4) 0.045(4) 0.005(3) -0.004(3) -0.017(3)
C58 0.041(4) 0.038(4) 0.032(3) 0.002(3) -0.002(3) -0.017(3)
C59 0.036(3) 0.021(3) 0.025(3) -0.001(3) -0.003(3) -0.014(3)
C60 0.038(3) 0.018(3) 0.023(3) 0.001(2) -0.002(3) -0.003(3)
C61 0.045(4) 0.023(3) 0.029(3) 0.000(3) -0.001(3) -0.004(3)
C62 0.059(4) 0.029(4) 0.030(4) 0.001(3) -0.003(3) 0.004(3)
C63 0.227(12) 0.055(6) 0.047(5) -0.003(4) -0.060(6) 0.039(6)
C64 0.348(17) 0.068(7) 0.055(6) -0.008(5) -0.103(9) 0.055(9)
C65 0.119(8) 0.058(6) 0.075(6) 0.025(5) -0.041(6) 0.020(5)
C66 0.071(5) 0.041(4) 0.052(5) 0.010(4) -0.004(4) 0.002(4)
C67 0.087(6) 0.045(5) 0.037(4) 0.011(4) -0.019(4) -0.002(4)
C68 0.037(3) 0.036(4) 0.022(3) 0.005(3) -0.003(3) -0.007(3)
C69 0.043(4) 0.021(3) 0.027(3) 0.000(3) 0.002(3) -0.005(3)
C70 0.047(4) 0.029(4) 0.026(3) 0.005(3) -0.002(3) 0.004(3)
C71 0.053(5) 0.052(5) 0.045(4) -0.004(3) 0.005(4) 0.003(4)
C72 0.056(5) 0.086(6) 0.055(5) 0.002(5) 0.014(4) 0.008(4)
C73 0.071(6) 0.073(6) 0.035(4) 0.000(4) 0.011(4) 0.030(5)
C74 0.076(6) 0.056(5) 0.036(4) -0.001(4) -0.008(4) 0.023(4)
C75 0.051(4) 0.035(4) 0.036(4) -0.002(3) -0.001(3) 0.002(3)

loop_
_atom_type_symbol
_atom_type_description
_atom_type_scat_dispersion_real
_atom_type_scat_dispersion_imag
_atom_type_scat_source
C C 0.0033 0.0016 'International Tables Vol C Tables 4.2.6.8 and 6.1.1.4'
H H 0.0000 0.0000 'International Tables Vol C Tables 4.2.6.8 and 6.1.1.4'
O O 0.0106 0.0060 'International Tables Vol C Tables 4.2.6.8 and 6.1.1.4'
Ru Ru -1.2594 0.8363 'International Tables Vol C Tables 4.2.6.8 and 6.1.1.4'
